data_7017182
loop_
_publ_author_name
'Meng, Xianggao'
'Liu, Liang'
'Zhang, Hang'
'Luo, Yuanyuan'
'Liu, Changlin'

_publ_section_title
;
 Tris(benzimidazolyl)amine-Cu(ii) coordination units bridged by
 carboxylates: structures and DNA-condensing property.
;
_journal_issue 48
_journal_name_full 'Dalton transactions (Cambridge, England : 2003)'
_journal_page_first 12846
_journal_page_last 12855
_journal_paper_doi 10.1039/c1dt10695c
_journal_volume 40
_journal_year 2011
_chemical_formula_moiety 'C54 H50 Cu2 N14 O4, 2(Cl O4), 5(H2 O)'
_chemical_formula_sum 'C54 H60 Cl2 Cu2 N14 O17'
_chemical_formula_weight 1375.14
_chemical_name_systematic
;
?
;
_space_group_IT_number 14
_symmetry_cell_setting monoclinic
_symmetry_space_group_name_Hall '-P 2ybc'
_symmetry_space_group_name_H-M 'P 1 21/c 1'
_atom_sites_solution_hydrogens geom
_atom_sites_solution_primary direct
_atom_sites_solution_secondary difmap
_audit_creation_method SHELXL-97
_cell_angle_alpha 90.00
_cell_angle_beta 94.282(1)
_cell_angle_gamma 90.00
_cell_formula_units_Z 2
_cell_length_a 20.3801(12)
_cell_length_b 15.1830(9)
_cell_length_c 10.2220(6)
_cell_measurement_reflns_used 3714
_cell_measurement_temperature 298(2)
_cell_measurement_theta_max 19.67
_cell_measurement_theta_min 2.41
_cell_volume 3154.2(3)
_computing_cell_refinement 'Bruker SMART'
_computing_data_collection 'Bruker SMART'
_computing_data_reduction 'Bruker SAINT'
_computing_molecular_graphics 'Bruker SHELXTL'
_computing_publication_material 'Bruker SHELXTL'
_computing_structure_refinement 'SHELXL-97 (Sheldrick, 1997)'
_computing_structure_solution 'SHELXS-97 (Sheldrick, 1990)'
_diffrn_ambient_temperature 298(2)
_diffrn_measured_fraction_theta_full 0.985
_diffrn_measured_fraction_theta_max 0.985
_diffrn_measurement_device_type 'CCD area detector'
_diffrn_measurement_method 'phi and omega scans'
_diffrn_radiation_monochromator graphite
_diffrn_radiation_source 'fine-focus sealed tube'
_diffrn_radiation_type MoK\a
_diffrn_radiation_wavelength 0.71073
_diffrn_reflns_av_R_equivalents 0.0452
_diffrn_reflns_av_sigmaI/netI 0.1293
_diffrn_reflns_limit_h_max 24
_diffrn_reflns_limit_h_min -24
_diffrn_reflns_limit_k_max 18
_diffrn_reflns_limit_k_min -17
_diffrn_reflns_limit_l_max 12
_diffrn_reflns_limit_l_min -12
_diffrn_reflns_number 21408
_diffrn_reflns_theta_full 25.01
_diffrn_reflns_theta_max 25.01
_diffrn_reflns_theta_min 1.67
_exptl_absorpt_coefficient_mu 0.837
_exptl_absorpt_correction_T_max 0.9361
_exptl_absorpt_correction_T_min 0.8790
_exptl_absorpt_correction_type multi-scan
_exptl_absorpt_process_details 'SADABS, Sheldrick,1997'
_exptl_crystal_colour green
_exptl_crystal_density_diffrn 1.448
_exptl_crystal_density_method 'not measured'
_exptl_crystal_description block
_exptl_crystal_F_000 1420
_exptl_crystal_size_max 0.13
_exptl_crystal_size_mid 0.10
_exptl_crystal_size_min 0.08
_refine_diff_density_max 0.726
_refine_diff_density_min -0.403
_refine_diff_density_rms 0.105
_refine_ls_extinction_method none
_refine_ls_goodness_of_fit_ref 0.856
_refine_ls_hydrogen_treatment constr
_refine_ls_matrix_type full
_refine_ls_number_parameters 443
_refine_ls_number_reflns 5476
_refine_ls_number_restraints 20
_refine_ls_restrained_S_all 0.866
_refine_ls_R_factor_all 0.1205
_refine_ls_R_factor_gt 0.0743
_refine_ls_shift/su_max 0.000
_refine_ls_shift/su_mean 0.000
_refine_ls_structure_factor_coef Fsqd
_refine_ls_weighting_details 'calc w=1/[\s^2^(Fo^2^)+(0.0981P)^2^+0.0000P] where P=(Fo^2^+2Fc^2^)/3'
_refine_ls_weighting_scheme calc
_refine_ls_wR_factor_gt 0.1889
_refine_ls_wR_factor_ref 0.2012
_reflns_number_gt 2500
_reflns_number_total 5476
_reflns_threshold_expression >2sigma(I)
_cod_data_source_file c1dt10695c.txt
_cod_data_source_block 7a
_cod_depositor_comments
;
The following automatic conversions were performed:

'_symmetry_cell_setting' value 'Monoclinic' changed to 'monoclinic'
according to /home/saulius/struct/CIF-dictionaries/cif_core.dic
dictionary named 'cif_core.dic' version 2.4.1 from 2010-06-29.

Automatic conversion script
Id: cif_fix_values 1715 2011-07-08 13:25:40Z adriana 
;
_cod_original_sg_symbol_H-M 'P 21/c'
_cod_database_code 7017182

loop_
_symmetry_equiv_pos_as_xyz
'x, y, z'
'-x, y+1/2, -z+1/2'
'-x, -y, -z'
'x, -y-1/2, z-1/2'

loop_
_atom_site_label
_atom_site_type_symbol
_atom_site_fract_x
_atom_site_fract_y
_atom_site_fract_z
_atom_site_U_iso_or_equiv
_atom_site_adp_type
_atom_site_occupancy
_atom_site_symmetry_multiplicity
_atom_site_calc_flag
_atom_site_refinement_flags
_atom_site_disorder_assembly
_atom_site_disorder_group
Cu1 Cu 0.71381(3) 0.51623(5) 0.14806(7) 0.0585(3) Uani 1 1 d . . .
C1 C 0.8543(3) 0.5566(4) 0.1508(7) 0.0711(19) Uani 1 1 d . . .
H1A H 0.8951 0.5555 0.1077 0.085 Uiso 1 1 calc R . .
H1B H 0.8547 0.6075 0.2081 0.085 Uiso 1 1 calc R . .
C2 C 0.8470(3) 0.4742(4) 0.2277(6) 0.0575(15) Uani 1 1 d . . .
C3 C 0.8004(3) 0.3700(4) 0.3333(6) 0.0557(16) Uani 1 1 d . . .
C4 C 0.7579(3) 0.3138(4) 0.3891(7) 0.0673(18) Uani 1 1 d . . .
H4 H 0.7128 0.3174 0.3686 0.081 Uiso 1 1 calc R . .
C5 C 0.7840(4) 0.2522(5) 0.4764(8) 0.082(2) Uani 1 1 d . . .
H5 H 0.7561 0.2136 0.5158 0.098 Uiso 1 1 calc R . .
C6 C 0.8518(4) 0.2465(5) 0.5070(8) 0.096(3) Uani 1 1 d . . .
H6 H 0.8677 0.2060 0.5698 0.115 Uiso 1 1 calc R . .
C7 C 0.8954(4) 0.2986(6) 0.4480(8) 0.095(2) Uani 1 1 d . . .
H7 H 0.9407 0.2921 0.4638 0.114 Uiso 1 1 calc R . .
C8 C 0.8676(3) 0.3621(4) 0.3622(7) 0.0702(18) Uani 1 1 d . . .
C9 C 0.8069(3) 0.5010(5) -0.0601(7) 0.075(2) Uani 1 1 d . . .
H9A H 0.8245 0.5341 -0.1307 0.090 Uiso 1 1 calc R . .
H9B H 0.8384 0.4557 -0.0323 0.090 Uiso 1 1 calc R . .
C10 C 0.7444(3) 0.4601(4) -0.1074(7) 0.0604(16) Uani 1 1 d . . .
C11 C 0.6467(3) 0.4039(4) -0.1018(6) 0.0577(16) Uani 1 1 d . . .
C12 C 0.5848(3) 0.3782(5) -0.0692(7) 0.0729(19) Uani 1 1 d . . .
H12 H 0.5681 0.3951 0.0093 0.088 Uiso 1 1 calc R . .
C13 C 0.5493(4) 0.3265(5) -0.1592(8) 0.087(2) Uani 1 1 d . . .
H13 H 0.5077 0.3074 -0.1401 0.105 Uiso 1 1 calc R . .
C14 C 0.5724(4) 0.3023(6) -0.2746(8) 0.097(3) Uani 1 1 d . . .
H14 H 0.5464 0.2671 -0.3319 0.116 Uiso 1 1 calc R . .
C15 C 0.6345(4) 0.3288(5) -0.3103(7) 0.083(2) Uani 1 1 d . . .
H15 H 0.6506 0.3121 -0.3893 0.099 Uiso 1 1 calc R . .
C16 C 0.6694(3) 0.3801(4) -0.2221(6) 0.0591(16) Uani 1 1 d . . .
C17 C 0.7839(3) 0.6530(4) 0.0090(7) 0.0687(18) Uani 1 1 d . . .
H17A H 0.8252 0.6847 0.0089 0.082 Uiso 1 1 calc R . .
H17B H 0.7631 0.6536 -0.0795 0.082 Uiso 1 1 calc R . .
C18 C 0.7412(3) 0.6960(4) 0.0976(6) 0.0605(17) Uani 1 1 d . . .
C19 C 0.6690(3) 0.7122(4) 0.2409(7) 0.0607(17) Uani 1 1 d . . .
C20 C 0.6264(3) 0.7033(4) 0.3369(7) 0.0696(18) Uani 1 1 d . . .
H20 H 0.6177 0.6484 0.3719 0.083 Uiso 1 1 calc R . .
C21 C 0.5965(4) 0.7780(5) 0.3806(8) 0.084(2) Uani 1 1 d . . .
H21 H 0.5678 0.7740 0.4469 0.101 Uiso 1 1 calc R . .
C22 C 0.6093(4) 0.8598(6) 0.3249(10) 0.096(3) Uani 1 1 d . . .
H22 H 0.5866 0.9088 0.3521 0.115 Uiso 1 1 calc R . .
C23 C 0.6515(4) 0.8705(5) 0.2371(9) 0.089(2) Uani 1 1 d . . .
H23 H 0.6604 0.9262 0.2049 0.107 Uiso 1 1 calc R . .
C24 C 0.6833(3) 0.7950(4) 0.1919(7) 0.0653(18) Uani 1 1 d . . .
C25 C 0.6254(3) 0.4782(4) 0.3390(8) 0.0630(17) Uani 1 1 d . . .
C26 C 0.5561(3) 0.4567(5) 0.3683(8) 0.087(2) Uani 1 1 d . . .
H26A H 0.5530 0.3942 0.3867 0.104 Uiso 1 1 calc R . .
H26B H 0.5268 0.4694 0.2914 0.104 Uiso 1 1 calc R . .
C27 C 0.5336(3) 0.5087(5) 0.4848(7) 0.084(2) Uani 1 1 d . . .
H27A H 0.5628 0.4951 0.5615 0.101 Uiso 1 1 calc R . .
H27B H 0.5380 0.5711 0.4668 0.101 Uiso 1 1 calc R . .
N1 N 0.7966(2) 0.5606(3) 0.0513(5) 0.0606(14) Uani 1 1 d . . .
N2 N 0.7889(2) 0.4414(3) 0.2467(5) 0.0551(13) Uani 1 1 d . . .
N3 N 0.8958(3) 0.4286(4) 0.2918(5) 0.0752(16) Uani 1 1 d . . .
H3 H 0.9373 0.4388 0.2897 0.090 Uiso 1 1 calc R . .
N4 N 0.6947(2) 0.4555(3) -0.0309(5) 0.0551(13) Uani 1 1 d . . .
N5 N 0.7315(3) 0.4173(3) -0.2211(5) 0.0678(14) Uani 1 1 d . . .
H5A H 0.7576 0.4135 -0.2833 0.081 Uiso 1 1 calc R . .
N6 N 0.7059(2) 0.6503(3) 0.1772(5) 0.0586(13) Uani 1 1 d . . .
N7 N 0.7293(3) 0.7824(4) 0.1059(6) 0.0698(16) Uani 1 1 d . . .
H7A H 0.7480 0.8231 0.0634 0.084 Uiso 1 1 calc R . .
O1 O 0.63372(19) 0.4785(3) 0.2156(5) 0.0695(12) Uani 1 1 d . . .
O2 O 0.6679(2) 0.4948(3) 0.4260(5) 0.0791(14) Uani 1 1 d . . .
Cl1 Cl 0.9326(5) 0.8017(7) 0.2577(8) 0.116(2) Uani 0.57 1 d PD A 1
O3 O 0.8748(9) 0.7702(14) 0.304(2) 0.202(9) Uani 0.57 1 d PD A 1
O4 O 0.9863(9) 0.7672(12) 0.327(2) 0.254(7) Uani 0.57 1 d PD A 1
O5 O 0.9352(9) 0.8885(7) 0.2457(18) 0.254(7) Uani 0.57 1 d PD A 1
O6 O 0.9324(9) 0.7619(10) 0.1311(11) 0.197(6) Uani 0.57 1 d PD A 1
Cl1' Cl 0.9311(7) 0.7871(9) 0.3034(12) 0.116(2) Uani 0.43 1 d PD B 2
O3' O 0.9223(12) 0.7032(9) 0.3607(19) 0.236(9) Uani 0.43 1 d PD B 2
O4' O 0.9846(11) 0.7821(16) 0.233(2) 0.236(9) Uani 0.43 1 d PD B 2
O5' O 0.9385(8) 0.8460(11) 0.4031(16) 0.168(7) Uani 0.43 1 d PD B 2
O6' O 0.8736(9) 0.8038(14) 0.2263(17) 0.126(7) Uani 0.43 1 d PD B 2
O7 O 0.7841(3) 0.9235(4) 0.9868(7) 0.138(2) Uani 1 1 d . . .
H7C H 0.7539 0.9431 0.9326 0.165 Uiso 1 1 d R . .
H7D H 0.8070 0.9583 1.0368 0.165 Uiso 1 1 d R . .
O8 O 0.8461(4) 0.4497(7) 0.6506(9) 0.139(3) Uani 0.70 1 d P . .
H8A H 0.8861 0.4652 0.6633 0.167 Uiso 0.70 1 d PR . .
H8B H 0.8471 0.3964 0.6253 0.167 Uiso 0.70 1 d PR . .
O9 O 0.0291(5) 0.9303(8) 0.5246(13) 0.153(4) Uani 0.60 1 d P . .
H9C H 0.0144 0.9746 0.4871 0.183 Uiso 0.60 1 d PR . .
H9D H 0.0332 0.9226 0.6042 0.183 Uiso 0.60 1 d PR . .
O10 O 0.0135(9) 0.5383(15) 0.324(2) 0.083(7) Uani 0.20 1 d P . .
H10A H 0.0234 0.5720 0.2620 0.100 Uiso 0.20 1 d PR . .
H10B H -0.0064 0.5552 0.3895 0.100 Uiso 0.20 1 d PR . .

loop_
_atom_site_aniso_label
_atom_site_aniso_U_11
_atom_site_aniso_U_22
_atom_site_aniso_U_33
_atom_site_aniso_U_23
_atom_site_aniso_U_13
_atom_site_aniso_U_12
Cu1 0.0542(5) 0.0544(5) 0.0681(6) -0.0030(4) 0.0121(4) -0.0107(3)
C1 0.059(4) 0.076(5) 0.077(5) 0.002(4) 0.001(4) -0.017(3)
C2 0.050(4) 0.062(4) 0.060(4) 0.006(3) -0.004(3) 0.001(3)
C3 0.048(4) 0.056(4) 0.064(4) -0.007(3) 0.008(3) 0.001(3)
C4 0.072(4) 0.047(4) 0.084(5) 0.005(4) 0.014(4) 0.002(3)
C5 0.088(6) 0.059(5) 0.099(6) 0.009(4) 0.018(5) -0.003(4)
C6 0.102(7) 0.079(5) 0.106(7) 0.036(5) -0.003(5) 0.009(5)
C7 0.079(5) 0.093(6) 0.109(7) 0.016(5) -0.010(5) 0.006(5)
C8 0.073(5) 0.059(4) 0.077(5) 0.014(4) -0.002(4) 0.002(4)
C9 0.067(4) 0.088(5) 0.072(5) -0.007(4) 0.021(4) -0.017(4)
C10 0.052(4) 0.061(4) 0.070(5) 0.000(4) 0.015(3) -0.005(3)
C11 0.052(4) 0.054(4) 0.066(4) 0.001(3) -0.001(3) -0.007(3)
C12 0.069(5) 0.078(5) 0.071(5) -0.008(4) 0.006(4) -0.018(4)
C13 0.075(5) 0.107(6) 0.081(6) -0.011(5) 0.008(4) -0.029(4)
C14 0.087(6) 0.123(7) 0.077(6) -0.024(5) -0.013(5) -0.027(5)
C15 0.087(6) 0.098(6) 0.063(5) -0.015(4) 0.007(4) -0.013(4)
C16 0.060(4) 0.061(4) 0.057(4) -0.008(3) 0.009(3) -0.004(3)
C17 0.063(4) 0.073(5) 0.070(5) 0.015(4) 0.002(4) -0.018(3)
C18 0.057(4) 0.060(5) 0.061(4) 0.011(3) -0.013(3) -0.011(3)
C19 0.070(4) 0.044(4) 0.065(4) -0.004(3) -0.019(4) 0.000(3)
C20 0.076(5) 0.051(4) 0.082(5) -0.010(4) 0.008(4) -0.003(3)
C21 0.081(5) 0.073(5) 0.099(6) -0.029(5) -0.003(4) 0.003(4)
C22 0.084(6) 0.062(6) 0.138(8) -0.027(5) -0.013(6) 0.011(4)
C23 0.087(6) 0.044(4) 0.130(8) 0.003(5) -0.032(5) 0.005(4)
C24 0.060(4) 0.055(5) 0.077(5) 0.011(4) -0.021(4) -0.010(3)
C25 0.060(4) 0.041(3) 0.090(6) -0.012(4) 0.022(4) -0.002(3)
C26 0.071(5) 0.082(5) 0.112(6) -0.025(4) 0.041(4) -0.019(4)
C27 0.078(5) 0.082(5) 0.097(6) -0.010(4) 0.041(4) -0.009(4)
N1 0.053(3) 0.067(4) 0.063(3) 0.003(3) 0.005(3) -0.013(2)
N2 0.053(3) 0.047(3) 0.065(3) -0.003(3) 0.009(3) -0.003(2)
N3 0.054(3) 0.092(4) 0.080(4) -0.002(3) 0.003(3) -0.012(3)
N4 0.055(3) 0.055(3) 0.056(3) -0.001(2) 0.005(3) -0.004(2)
N5 0.076(4) 0.071(4) 0.058(4) -0.013(3) 0.016(3) -0.003(3)
N6 0.063(3) 0.049(3) 0.063(3) 0.002(3) 0.002(3) -0.009(2)
N7 0.075(4) 0.049(4) 0.081(4) 0.019(3) -0.021(3) -0.013(3)
O1 0.063(3) 0.072(3) 0.076(3) -0.019(3) 0.021(2) -0.017(2)
O2 0.063(3) 0.087(4) 0.088(4) -0.007(3) 0.011(3) 0.004(3)
Cl1 0.099(2) 0.131(4) 0.121(6) -0.010(4) 0.028(5) 0.004(3)
O3 0.164(19) 0.23(3) 0.21(2) -0.006(19) 0.032(16) 0.003(15)
O4 0.246(16) 0.243(17) 0.267(18) 0.023(15) -0.019(14) 0.026(13)
O5 0.246(16) 0.243(17) 0.267(18) 0.023(15) -0.019(14) 0.026(13)
O6 0.213(17) 0.196(15) 0.186(16) -0.036(13) 0.041(14) -0.022(13)
Cl1' 0.099(2) 0.131(4) 0.121(6) -0.010(4) 0.028(5) 0.004(3)
O3' 0.22(2) 0.25(2) 0.24(2) -0.008(18) 0.022(17) 0.016(18)
O4' 0.22(2) 0.25(2) 0.24(2) -0.008(18) 0.022(17) 0.016(18)
O5' 0.164(16) 0.184(18) 0.155(16) -0.054(15) 0.017(13) -0.011(13)
O6' 0.078(12) 0.175(19) 0.125(16) 0.020(13) -0.004(10) -0.002(10)
O7 0.096(4) 0.124(5) 0.189(6) 0.085(5) -0.014(4) -0.011(3)
O8 0.129(7) 0.174(9) 0.119(7) -0.042(6) 0.042(6) -0.005(6)
O9 0.109(8) 0.155(10) 0.196(12) -0.037(9) 0.028(8) -0.027(7)
O10 0.040(12) 0.091(16) 0.114(19) -0.038(14) -0.027(12) -0.009(11)

loop_
_atom_type_symbol
_atom_type_description
_atom_type_scat_dispersion_real
_atom_type_scat_dispersion_imag
_atom_type_scat_source
C C 0.0033 0.0016 'International Tables Vol C Tables 4.2.6.8 and 6.1.1.4'
H H 0.0000 0.0000 'International Tables Vol C Tables 4.2.6.8 and 6.1.1.4'
N N 0.0061 0.0033 'International Tables Vol C Tables 4.2.6.8 and 6.1.1.4'
O O 0.0106 0.0060 'International Tables Vol C Tables 4.2.6.8 and 6.1.1.4'
Cl Cl 0.1484 0.1585 'International Tables Vol C Tables 4.2.6.8 and 6.1.1.4'
Cu Cu 0.3201 1.2651 'International Tables Vol C Tables 4.2.6.8 and 6.1.1.4'

loop_
_geom_angle_atom_site_label_1
_geom_angle_atom_site_label_2
_geom_angle_atom_site_label_3
_geom_angle
_geom_angle_site_symmetry_1
O1 Cu1 N4 94.43(19) .
O1 Cu1 N6 99.52(19) .
N4 Cu1 N6 123.89(19) .
O1 Cu1 N2 106.0(2) .
N4 Cu1 N2 105.46(18) .
N6 Cu1 N2 121.71(18) .
O1 Cu1 N1 173.3(2) .
N4 Cu1 N1 80.36(19) .
N6 Cu1 N1 80.1(2) .
N2 Cu1 N1 79.62(19) .
C2 C1 N1 106.8(5) .
C2 C1 H1A 110.4 .
N1 C1 H1A 110.4 .
C2 C1 H1B 110.4 .
N1 C1 H1B 110.4 .
H1A C1 H1B 108.6 .
N2 C2 N3 112.1(6) .
N2 C2 C1 121.5(5) .
N3 C2 C1 126.2(6) .
C4 C3 C8 120.2(6) .
C4 C3 N2 131.4(6) .
C8 C3 N2 108.4(5) .
C3 C4 C5 118.0(7) .
C3 C4 H4 121.0 .
C5 C4 H4 121.0 .
C4 C5 C6 121.1(7) .
C4 C5 H5 119.4 .
C6 C5 H5 119.4 .
C7 C6 C5 122.1(7) .
C7 C6 H6 118.9 .
C5 C6 H6 118.9 .
C6 C7 C8 115.6(7) .
C6 C7 H7 122.2 .
C8 C7 H7 122.2 .
C3 C8 N3 105.6(6) .
C3 C8 C7 122.8(7) .
N3 C8 C7 131.6(7) .
C10 C9 N1 110.1(5) .
C10 C9 H9A 109.6 .
N1 C9 H9A 109.6 .
C10 C9 H9B 109.6 .
N1 C9 H9B 109.6 .
H9A C9 H9B 108.2 .
N4 C10 N5 112.2(5) .
N4 C10 C9 120.7(6) .
N5 C10 C9 126.9(6) .
C12 C11 C16 120.6(6) .
C12 C11 N4 129.9(6) .
C16 C11 N4 109.5(5) .
C13 C12 C11 116.3(6) .
C13 C12 H12 121.9 .
C11 C12 H12 121.9 .
C14 C13 C12 122.6(7) .
C14 C13 H13 118.7 .
C12 C13 H13 118.7 .
C13 C14 C15 121.9(7) .
C13 C14 H14 119.0 .
C15 C14 H14 119.0 .
C16 C15 C14 115.6(7) .
C16 C15 H15 122.2 .
C14 C15 H15 122.2 .
C15 C16 N5 132.4(6) .
C15 C16 C11 123.0(6) .
N5 C16 C11 104.6(5) .
C18 C17 N1 110.0(5) .
C18 C17 H17A 109.7 .
N1 C17 H17A 109.7 .
C18 C17 H17B 109.7 .
N1 C17 H17B 109.7 .
H17A C17 H17B 108.2 .
N6 C18 N7 111.5(6) .
N6 C18 C17 121.6(6) .
N7 C18 C17 126.8(6) .
C20 C19 C24 120.6(7) .
C20 C19 N6 131.6(6) .
C24 C19 N6 107.8(6) .
C19 C20 C21 118.2(7) .
C19 C20 H20 120.9 .
C21 C20 H20 120.9 .
C20 C21 C22 119.9(8) .
C20 C21 H21 120.0 .
C22 C21 H21 120.0 .
C23 C22 C21 123.1(8) .
C23 C22 H22 118.4 .
C21 C22 H22 118.4 .
C22 C23 C24 117.9(8) .
C22 C23 H23 121.1 .
C24 C23 H23 121.1 .
N7 C24 C19 106.4(6) .
N7 C24 C23 133.5(7) .
C19 C24 C23 120.2(8) .
O2 C25 O1 125.1(6) .
O2 C25 C26 121.8(7) .
O1 C25 C26 113.1(7) .
C25 C26 C27 112.6(6) .
C25 C26 H26A 109.1 .
C27 C26 H26A 109.1 .
C25 C26 H26B 109.1 .
C27 C26 H26B 109.1 .
H26A C26 H26B 107.8 .
C27 C27 C26 114.5(8) 3_666
C27 C27 H27A 108.6 3_666
C26 C27 H27A 108.6 .
C27 C27 H27B 108.6 3_666
C26 C27 H27B 108.6 .
H27A C27 H27B 107.6 .
C9 N1 C17 112.6(5) .
C9 N1 C1 110.4(5) .
C17 N1 C1 110.4(5) .
C9 N1 Cu1 109.0(4) .
C17 N1 Cu1 107.9(4) .
C1 N1 Cu1 106.3(4) .
C2 N2 C3 106.0(5) .
C2 N2 Cu1 110.9(4) .
C3 N2 Cu1 143.0(4) .
C2 N3 C8 107.9(5) .
C2 N3 H3 126.1 .
C8 N3 H3 126.1 .
C10 N4 C11 104.9(5) .
C10 N4 Cu1 113.5(4) .
C11 N4 Cu1 141.5(4) .
C10 N5 C16 108.9(5) .
C10 N5 H5A 125.6 .
C16 N5 H5A 125.6 .
C18 N6 C19 105.7(5) .
C18 N6 Cu1 112.1(4) .
C19 N6 Cu1 141.5(4) .
C18 N7 C24 108.6(6) .
C18 N7 H7A 125.7 .
C24 N7 H7A 125.7 .
C25 O1 Cu1 122.4(4) .
O5 Cl1 O4 113.2(8) .
O5 Cl1 O3 114.5(8) .
O4 Cl1 O3 110.9(8) .
O5 Cl1 O6 109.5(8) .
O4 Cl1 O6 105.0(8) .
O3 Cl1 O6 102.8(7) .
O4' Cl1' O5' 112.9(9) .
O4' Cl1' O6' 112.8(9) .
O5' Cl1' O6' 110.4(8) .
O4' Cl1' O3' 107.5(8) .
O5' Cl1' O3' 107.0(8) .
O6' Cl1' O3' 105.8(8) .
H7C O7 H7D 120.8 .
H8A O8 H8B 105.4 .
H9C O9 H9D 125.9 .
H10A O10 H10B 124.0 .

loop_
_geom_bond_atom_site_label_1
_geom_bond_atom_site_label_2
_geom_bond_distance
_geom_bond_site_symmetry_2
Cu1 O1 1.907(4) .
Cu1 N4 2.059(5) .
Cu1 N6 2.065(5) .
Cu1 N2 2.102(5) .
Cu1 N1 2.129(5) .
C1 C2 1.490(8) .
C1 N1 1.496(8) .
C1 H1A 0.9700 .
C1 H1B 0.9700 .
C2 N2 1.312(7) .
C2 N3 1.342(7) .
C3 C4 1.369(8) .
C3 C8 1.385(8) .
C3 N2 1.409(7) .
C4 C5 1.372(9) .
C4 H4 0.9300 .
C5 C6 1.395(10) .
C5 H5 0.9300 .
C6 C7 1.363(10) .
C6 H6 0.9300 .
C7 C8 1.396(10) .
C7 H7 0.9300 .
C8 N3 1.389(8) .
C9 C10 1.466(9) .
C9 N1 1.482(8) .
C9 H9A 0.9700 .
C9 H9B 0.9700 .
C10 N4 1.326(7) .
C10 N5 1.341(7) .
C11 C12 1.385(8) .
C11 C16 1.393(8) .
C11 N4 1.412(7) .
C12 C13 1.373(9) .
C12 H12 0.9300 .
C13 C14 1.353(10) .
C13 H13 0.9300 .
C14 C15 1.401(10) .
C14 H14 0.9300 .
C15 C16 1.353(9) .
C15 H15 0.9300 .
C16 N5 1.385(7) .
C17 C18 1.457(9) .
C17 N1 1.484(8) .
C17 H17A 0.9700 .
C17 H17B 0.9700 .
C18 N6 1.323(7) .
C18 N7 1.337(8) .
C19 C20 1.366(9) .
C19 C24 1.392(8) .
C19 N6 1.394(8) .
C20 C21 1.376(9) .
C20 H20 0.9300 .
C21 C22 1.399(11) .
C21 H21 0.9300 .
C22 C23 1.298(10) .
C22 H22 0.9300 .
C23 C24 1.413(10) .
C23 H23 0.9300 .
C24 N7 1.346(8) .
C25 O2 1.221(8) .
C25 O1 1.285(8) .
C25 C26 1.502(9) .
C26 C27 1.528(9) .
C26 H26A 0.9700 .
C26 H26B 0.9700 .
C27 C27 1.452(12) 3_666
C27 H27A 0.9700 .
C27 H27B 0.9700 .
N3 H3 0.8600 .
N5 H5A 0.8600 .
N7 H7A 0.8600 .
Cl1 O5 1.326(8) .
Cl1 O4 1.366(8) .
Cl1 O3 1.388(8) .
Cl1 O6 1.428(8) .
Cl1' O4' 1.354(9) .
Cl1' O5' 1.356(9) .
Cl1' O6' 1.387(9) .
Cl1' O3' 1.418(9) .
O7 H7C 0.8499 .
O7 H7D 0.8500 .
O8 H8A 0.8498 .
O8 H8B 0.8501 .
O9 H9C 0.8200 .
O9 H9D 0.8200 .
O10 H10A 0.8501 .
O10 H10B 0.8500 .

loop_
_geom_hbond_atom_site_label_D
_geom_hbond_atom_site_label_H
_geom_hbond_atom_site_label_A
_geom_hbond_distance_DH
_geom_hbond_distance_HA
_geom_hbond_distance_DA
_geom_hbond_angle_DHA
_geom_hbond_site_symmetry_A
N5 H5A O8 0.86 2.05 2.805(10) 146.5 1_554
N7 H7A O7 0.86 1.89 2.742(8) 172.0 1_554
O7 H7C O2 0.85 1.99 2.704(8) 141.4 4_576
O7 H7D O8 0.85 1.95 2.791(13) 170.2 4_576
O9 H9C O9 0.82 1.69 2.46(2) 154.7 3_576
C17 H17A O3 0.97 2.49 3.122(18) 123.0 4_575
N3 H3 O10 0.86 2.18 2.918(19) 144.2 1_655
O8 H8A O5 0.85 2.55 3.165(18) 129.8 4_576
O8 H8A O10 0.85 2.04 2.86(2) 161.6 3_666

loop_
_geom_torsion_atom_site_label_1
_geom_torsion_atom_site_label_2
_geom_torsion_atom_site_label_3
_geom_torsion_atom_site_label_4
_geom_torsion
_geom_torsion_site_symmetry_4
N1 C1 C2 N2 -30.1(8) .
N1 C1 C2 N3 154.6(6) .
C8 C3 C4 C5 1.8(10) .
N2 C3 C4 C5 -176.7(6) .
C3 C4 C5 C6 -0.3(11) .
C4 C5 C6 C7 -3.1(13) .
C5 C6 C7 C8 4.5(12) .
C4 C3 C8 N3 -179.2(5) .
N2 C3 C8 N3 -0.4(7) .
C4 C3 C8 C7 -0.2(10) .
N2 C3 C8 C7 178.6(6) .
C6 C7 C8 C3 -2.9(11) .
C6 C7 C8 N3 175.8(7) .
N1 C9 C10 N4 -21.0(9) .
N1 C9 C10 N5 165.4(6) .
C16 C11 C12 C13 2.2(10) .
N4 C11 C12 C13 -179.4(6) .
C11 C12 C13 C14 -0.9(12) .
C12 C13 C14 C15 -0.1(13) .
C13 C14 C15 C16 -0.2(12) .
C14 C15 C16 N5 178.9(7) .
C14 C15 C16 C11 1.6(11) .
C12 C11 C16 C15 -2.7(10) .
N4 C11 C16 C15 178.6(6) .
C12 C11 C16 N5 179.3(6) .
N4 C11 C16 N5 0.6(7) .
N1 C17 C18 N6 -17.4(8) .
N1 C17 C18 N7 166.3(5) .
C24 C19 C20 C21 2.0(9) .
N6 C19 C20 C21 -179.6(6) .
C19 C20 C21 C22 1.1(10) .
C20 C21 C22 C23 -3.8(12) .
C21 C22 C23 C24 3.0(12) .
C20 C19 C24 N7 176.3(6) .
N6 C19 C24 N7 -2.5(7) .
C20 C19 C24 C23 -2.8(9) .
N6 C19 C24 C23 178.4(6) .
C22 C23 C24 N7 -178.5(7) .
C22 C23 C24 C19 0.3(10) .
O2 C25 C26 C27 35.5(9) .
O1 C25 C26 C27 -143.5(6) .
C25 C26 C27 C27 178.9(8) 3_666
C10 C9 N1 C17 -92.9(6) .
C10 C9 N1 C1 143.2(5) .
C10 C9 N1 Cu1 26.8(6) .
C18 C17 N1 C9 149.2(5) .
C18 C17 N1 C1 -86.9(6) .
C18 C17 N1 Cu1 28.9(6) .
C2 C1 N1 C9 -78.3(6) .
C2 C1 N1 C17 156.6(5) .
C2 C1 N1 Cu1 39.8(6) .
N4 Cu1 N1 C9 -20.4(4) .
N6 Cu1 N1 C9 -147.5(4) .
N2 Cu1 N1 C9 87.4(4) .
N4 Cu1 N1 C17 102.2(4) .
N6 Cu1 N1 C17 -25.0(4) .
N2 Cu1 N1 C17 -150.0(4) .
N4 Cu1 N1 C1 -139.4(4) .
N6 Cu1 N1 C1 93.4(4) .
N2 Cu1 N1 C1 -31.6(4) .
N3 C2 N2 C3 1.8(7) .
C1 C2 N2 C3 -174.1(6) .
N3 C2 N2 Cu1 178.8(4) .
C1 C2 N2 Cu1 2.9(7) .
C4 C3 N2 C2 177.8(7) .
C8 C3 N2 C2 -0.8(7) .
C4 C3 N2 Cu1 2.5(11) .
C8 C3 N2 Cu1 -176.1(5) .
O1 Cu1 N2 C2 -167.0(4) .
N4 Cu1 N2 C2 93.6(4) .
N6 Cu1 N2 C2 -54.7(5) .
N1 Cu1 N2 C2 16.7(4) .
O1 Cu1 N2 C3 8.2(7) .
N4 Cu1 N2 C3 -91.2(6) .
N6 Cu1 N2 C3 120.5(6) .
N1 Cu1 N2 C3 -168.1(6) .
N2 C2 N3 C8 -2.1(7) .
C1 C2 N3 C8 173.6(6) .
C3 C8 N3 C2 1.5(7) .
C7 C8 N3 C2 -177.4(8) .
N5 C10 N4 C11 1.1(7) .
C9 C10 N4 C11 -173.3(6) .
N5 C10 N4 Cu1 177.7(4) .
C9 C10 N4 Cu1 3.2(7) .
C12 C11 N4 C10 -179.6(7) .
C16 C11 N4 C10 -1.0(7) .
C12 C11 N4 Cu1 5.4(11) .
C16 C11 N4 Cu1 -176.0(5) .
O1 Cu1 N4 C10 -174.3(4) .
N6 Cu1 N4 C10 81.1(5) .
N2 Cu1 N4 C10 -66.3(4) .
N1 Cu1 N4 C10 10.0(4) .
O1 Cu1 N4 C11 0.4(6) .
N6 Cu1 N4 C11 -104.2(6) .
N2 Cu1 N4 C11 108.4(6) .
N1 Cu1 N4 C11 -175.3(6) .
N4 C10 N5 C16 -0.8(7) .
C9 C10 N5 C16 173.3(6) .
C15 C16 N5 C10 -177.7(7) .
C11 C16 N5 C10 0.1(7) .
N7 C18 N6 C19 -0.1(6) .
C17 C18 N6 C19 -176.9(5) .
N7 C18 N6 Cu1 172.3(4) .
C17 C18 N6 Cu1 -4.5(7) .
C20 C19 N6 C18 -176.9(7) .
C24 C19 N6 C18 1.6(6) .
C20 C19 N6 Cu1 14.4(11) .
C24 C19 N6 Cu1 -167.1(5) .
O1 Cu1 N6 C18 -156.5(4) .
N4 Cu1 N6 C18 -54.5(5) .
N2 Cu1 N6 C18 87.9(4) .
N1 Cu1 N6 C18 16.7(4) .
O1 Cu1 N6 C19 11.8(7) .
N4 Cu1 N6 C19 113.7(6) .
N2 Cu1 N6 C19 -103.9(6) .
N1 Cu1 N6 C19 -175.1(6) .
N6 C18 N7 C24 -1.5(7) .
C17 C18 N7 C24 175.1(6) .
C19 C24 N7 C18 2.4(7) .
C23 C24 N7 C18 -178.7(7) .
O2 C25 O1 Cu1 -6.1(9) .
C26 C25 O1 Cu1 172.9(4) .
N4 Cu1 O1 C25 161.6(5) .
N6 Cu1 O1 C25 -72.9(5) .
N2 Cu1 O1 C25 54.2(5) .
